data_4110267
loop_
_publ_author_name
'Ryo Shintani'
'Soyoung Park'
'Tamio Hayashi'

_publ_section_title
;
 Palladium-Catalyzed Synthesis of Spiro[2.4]heptanes: Ligand-Dependent
 Position Control in the Nucleophilic Attack to a \p-Allylpalladium
 Intermediate
;
_journal_name_full 'Journal of the American Chemical Society'
_journal_page_first 14866
_journal_page_last 14867
_journal_paper_doi 10.1021/ja077236o
_journal_volume 129
_journal_year 2007
_chemical_formula_moiety 'C21 H22 O4 '
_chemical_formula_sum 'C21 H22 O4'
_chemical_formula_weight 338.40
_space_group_IT_number 15
_symmetry_cell_setting monoclinic
_symmetry_Int_Tables_number 15
_symmetry_space_group_name_Hall '-C 2yc'
_symmetry_space_group_name_H-M 'C 1 2/c 1'
_cell_angle_alpha 90.0000
_cell_angle_beta 131.987(16)
_cell_angle_gamma 90.0000
_cell_formula_units_Z 6
_cell_length_a 24.204(11)
_cell_length_b 11.794(5)
_cell_length_c 16.099(7)
_cell_measurement_reflns_used 12191
_cell_measurement_temperature 123.1
_cell_measurement_theta_max 27.6
_cell_measurement_theta_min 3.1
_cell_volume 3416(3)
_computing_cell_refinement PROCESS-AUTO
_computing_data_collection PROCESS-AUTO
_computing_data_reduction CrystalStructure
_computing_publication_material 'CrystalStructure 3.8.0'
_computing_structure_refinement CRYSTALS
_computing_structure_solution SIR92
_diffrn_detector_area_resol_mean 10.00
_diffrn_measured_fraction_theta_full 0.996
_diffrn_measured_fraction_theta_max 0.996
_diffrn_measurement_device_type 'Rigaku RAXIS-RAPID'
_diffrn_measurement_method \w
_diffrn_radiation_type 'Mo K\a'
_diffrn_radiation_wavelength 0.71075
_diffrn_reflns_av_R_equivalents 0.038
_diffrn_reflns_limit_h_max 31
_diffrn_reflns_limit_h_min -28
_diffrn_reflns_limit_k_max 15
_diffrn_reflns_limit_k_min -15
_diffrn_reflns_limit_l_max 20
_diffrn_reflns_limit_l_min -20
_diffrn_reflns_number 16311
_diffrn_reflns_theta_full 27.48
_diffrn_reflns_theta_max 27.48
_exptl_absorpt_coefficient_mu 0.068
_exptl_absorpt_correction_type none
_exptl_crystal_colour colorless
_exptl_crystal_density_diffrn 0.987
_exptl_crystal_description prism
_exptl_crystal_F_000 1080.00
_exptl_crystal_size_max 0.50
_exptl_crystal_size_mid 0.40
_exptl_crystal_size_min 0.40
_refine_diff_density_max 0.98
_refine_diff_density_min -0.73
_refine_ls_extinction_method none
_refine_ls_goodness_of_fit_ref 0.858
_refine_ls_hydrogen_treatment refall
_refine_ls_number_parameters 314
_refine_ls_number_reflns 11643
_refine_ls_R_factor_gt 0.0469
_refine_ls_shift/su_max 0.0000
_refine_ls_structure_factor_coef F
_refine_ls_weighting_details 'w = 1/[0.0010Fo^2^ + 3.0000\s(Fo^2^) + 0.5000]'
_refine_ls_weighting_scheme calc
_refine_ls_wR_factor_ref 0.0552
_reflns_number_gt 11578
_reflns_number_total 3916
_reflns_threshold_expression F^2^>2.0\s(F^2^)
_cod_data_source_file ja077236osi20070918_123406.cif
_cod_data_source_block '_70611yuki'
_cod_original_formula_sum 'C21 H22 O4 '
_cod_database_code 4110267

loop_
_symmetry_equiv_pos_site_id
_symmetry_equiv_pos_as_xyz
1 +X,+Y,+Z
2 -X,+Y,1/2-Z
3 -X,-Y,-Z
4 +X,-Y,1/2+Z
5 1/2+X,1/2+Y,+Z
6 1/2-X,1/2+Y,1/2-Z
7 1/2-X,1/2-Y,-Z
8 1/2+X,1/2-Y,1/2+Z

loop_
_atom_site_label
_atom_site_type_symbol
_atom_site_fract_x
_atom_site_fract_y
_atom_site_fract_z
_atom_site_U_iso_or_equiv
_atom_site_adp_type
_atom_site_occupancy
_atom_site_symmetry_multiplicity
_atom_site_calc_flag
O(1) O 0.62697(4) 0.28631(6) 0.20614(6) 0.0331(2) Uani 1.00 1 d
O(2) O 0.66333(3) 0.44779(5) 0.18248(6) 0.02731(18) Uani 1.00 1 d
O(3) O 0.71900(4) 0.03888(6) 0.02219(7) 0.0447(2) Uani 1.00 1 d
O(4) O 0.59677(4) 0.00628(5) -0.10404(6) 0.0315(2) Uani 1.00 1 d
C(1) C 0.56155(6) 0.32528(9) -0.08102(9) 0.0321(2) Uani 1.00 1 d
C(2) C 0.59506(6) 0.28449(9) -0.12807(9) 0.0340(2) Uani 1.00 1 d
C(3) C 0.63335(5) 0.26059(8) -0.00904(8) 0.0244(2) Uani 1.00 1 d
C(4) C 0.70451(5) 0.32048(8) 0.08455(8) 0.0241(2) Uani 1.00 1 d
C(5) C 0.72027(5) 0.27929(7) 0.18993(8) 0.0219(2) Uani 1.00 1 d
C(6) C 0.70115(6) 0.15157(8) 0.16304(8) 0.0271(2) Uani 1.00 1 d
C(7) C 0.63878(5) 0.14167(8) 0.03502(8) 0.0238(2) Uani 1.00 1 d
C(8) C 0.80052(5) 0.30207(7) 0.29781(8) 0.0211(2) Uani 1.00 1 d
C(9) C 0.84450(5) 0.37141(8) 0.29393(9) 0.0267(2) Uani 1.00 1 d
C(10) C 0.92071(5) 0.38689(8) 0.38633(9) 0.0287(2) Uani 1.00 1 d
C(11) C 0.95364(5) 0.32938(8) 0.48233(8) 0.0254(2) Uani 1.00 1 d
C(12) C 0.91106(5) 0.25840(7) 0.49243(8) 0.0211(2) Uani 1.00 1 d
C(13) C 0.94552(5) 0.19731(8) 0.59246(8) 0.0238(2) Uani 1.00 1 d
C(14) C 0.90482(5) 0.13258(8) 0.60486(8) 0.0261(2) Uani 1.00 1 d
C(15) C 0.82710(5) 0.12806(8) 0.51891(8) 0.0262(2) Uani 1.00 1 d
C(16) C 0.79257(5) 0.18353(8) 0.42035(8) 0.0235(2) Uani 1.00 1 d
C(17) C 0.83307(5) 0.24782(7) 0.40175(8) 0.0207(2) Uani 1.00 1 d
C(18) C 0.66504(5) 0.33536(7) 0.19443(7) 0.0228(2) Uani 1.00 1 d
C(19) C 0.61145(6) 0.50822(10) 0.18301(11) 0.0348(3) Uani 1.00 1 d
C(20) C 0.65761(5) 0.05682(8) -0.01283(8) 0.0272(2) Uani 1.00 1 d
C(21) C 0.61011(8) -0.07462(10) -0.15725(11) 0.0399(3) Uani 1.00 1 d
H(1) H 0.5641(5) 0.4081(8) -0.0666(8) 0.031(2) Uiso 1.00 1 c
H(2) H 0.5179(6) 0.2860(8) -0.1055(9) 0.040(3) Uiso 1.00 1 c
H(3) H 0.6181(5) 0.3405(8) -0.1423(8) 0.034(2) Uiso 1.00 1 c
H(4) H 0.5708(5) 0.2190(8) -0.1817(9) 0.039(2) Uiso 1.00 1 c
H(5) H 0.7016(4) 0.4049(7) 0.0775(7) 0.021(2) Uiso 1.00 1 c
H(6) H 0.7449(5) 0.2943(7) 0.0882(7) 0.023(2) Uiso 1.00 1 c
H(7) H 0.6876(5) 0.1173(8) 0.2027(8) 0.037(2) Uiso 1.00 1 c
H(8) H 0.7460(5) 0.1080(8) 0.1852(8) 0.037(2) Uiso 1.00 1 c
H(9) H 0.5931(5) 0.1177(7) 0.0158(7) 0.025(2) Uiso 1.00 1 c
H(10) H 0.8221(5) 0.4098(7) 0.2250(8) 0.022(2) Uiso 1.00 1 c
H(11) H 0.9487(5) 0.4379(8) 0.3778(8) 0.031(2) Uiso 1.00 1 c
H(12) H 1.0071(5) 0.3367(7) 0.5466(8) 0.025(2) Uiso 1.00 1 c
H(13) H 0.9985(5) 0.2038(7) 0.6516(8) 0.028(2) Uiso 1.00 1 c
H(14) H 0.9304(5) 0.0895(8) 0.6755(8) 0.030(2) Uiso 1.00 1 c
H(15) H 0.7978(5) 0.0838(7) 0.5290(7) 0.027(2) Uiso 1.00 1 c
H(16) H 0.7395(5) 0.1794(7) 0.3638(8) 0.025(2) Uiso 1.00 1 c
H(17) H 0.6128(5) 0.5871(9) 0.1650(9) 0.044(3) Uiso 1.00 1 c
H(18) H 0.6257(6) 0.5007(9) 0.2546(11) 0.055(3) Uiso 1.00 1 c
H(19) H 0.5615(6) 0.4752(9) 0.1255(10) 0.050(3) Uiso 1.00 1 c
H(20) H 0.6409(6) -0.1429(10) -0.1060(11) 0.058(3) Uiso 1.00 1 c
H(21) H 0.6380(6) -0.0393(9) -0.1763(9) 0.049(3) Uiso 1.00 1 c
H(22) H 0.5595(7) -0.0947(10) -0.2243(10) 0.062(4) Uiso 1.00 1 c

loop_
_atom_site_aniso_label
_atom_site_aniso_U_11
_atom_site_aniso_U_22
_atom_site_aniso_U_33
_atom_site_aniso_U_12
_atom_site_aniso_U_13
_atom_site_aniso_U_23
O(1) 0.0237(3) 0.0346(3) 0.0423(4) 0.0002(2) 0.0226(3) 0.0083(3)
O(2) 0.0240(3) 0.0236(3) 0.0371(4) -0.0002(2) 0.0216(3) -0.0006(3)
O(3) 0.0283(4) 0.0492(4) 0.0568(5) 0.0010(3) 0.0285(4) -0.0122(3)
O(4) 0.0320(4) 0.0323(3) 0.0307(4) -0.0074(3) 0.0211(3) -0.0079(3)
C(1) 0.0226(5) 0.0324(5) 0.0272(5) 0.0043(4) 0.0109(4) 0.0034(4)
C(2) 0.0335(6) 0.0359(6) 0.0238(5) 0.0010(4) 0.0155(5) 0.0029(5)
C(3) 0.0200(4) 0.0271(4) 0.0214(4) 0.0025(3) 0.0118(4) 0.0030(4)
C(4) 0.0197(5) 0.0268(5) 0.0239(5) 0.0026(3) 0.0137(4) 0.0037(4)
C(5) 0.0168(4) 0.0223(4) 0.0213(4) 0.0001(3) 0.0105(4) 0.0021(3)
C(6) 0.0237(5) 0.0237(4) 0.0233(5) 0.0006(3) 0.0113(4) 0.0018(4)
C(7) 0.0170(4) 0.0260(4) 0.0232(5) 0.0004(3) 0.0113(4) 0.0009(4)
C(8) 0.0166(4) 0.0214(4) 0.0228(4) 0.0015(3) 0.0121(4) 0.0004(3)
C(9) 0.0222(5) 0.0278(5) 0.0257(5) 0.0016(3) 0.0142(4) 0.0063(4)
C(10) 0.0208(5) 0.0308(5) 0.0317(5) -0.0046(4) 0.0164(4) 0.0017(4)
C(11) 0.0159(4) 0.0292(5) 0.0259(5) -0.0015(3) 0.0119(4) -0.0010(4)
C(12) 0.0183(4) 0.0215(4) 0.0221(4) 0.0009(3) 0.0129(4) -0.0029(3)
C(13) 0.0175(4) 0.0272(5) 0.0210(5) 0.0009(3) 0.0106(4) -0.0025(4)
C(14) 0.0261(5) 0.0253(5) 0.0218(5) -0.0002(3) 0.0139(4) 0.0004(4)
C(15) 0.0260(5) 0.0261(4) 0.0253(5) -0.0060(4) 0.0166(4) -0.0030(4)
C(16) 0.0178(5) 0.0251(4) 0.0226(5) -0.0026(3) 0.0114(4) -0.0021(4)
C(17) 0.0186(4) 0.0192(4) 0.0220(4) 0.0006(3) 0.0126(4) -0.0016(3)
C(18) 0.0146(4) 0.0263(4) 0.0172(4) -0.0021(3) 0.0064(4) 0.0018(3)
C(19) 0.0311(6) 0.0307(5) 0.0497(7) 0.0052(4) 0.0299(6) 0.0017(5)
C(20) 0.0259(5) 0.0260(5) 0.0286(5) -0.0019(4) 0.0177(4) 0.0006(4)
C(21) 0.0578(8) 0.0344(6) 0.0452(7) -0.0119(5) 0.0418(7) -0.0122(5)

loop_
_atom_type_symbol
_atom_type_description
_atom_type_scat_dispersion_real
_atom_type_scat_dispersion_imag
_atom_type_scat_source
C C 0.003 0.002
;
International Tables for Crystallography
(1992, Vol. C, Tables 4.2.6.8 and 6.1.1.4)
;
H H 0.000 0.000
;
International Tables for Crystallography
(1992, Vol. C, Table 6.1.1.4)
;
O O 0.011 0.006
;
International Tables for Crystallography
(1992, Vol. C, Tables 4.2.6.8 and 6.1.1.4)
;

loop_
_geom_angle_atom_site_label_1
_geom_angle_atom_site_label_2
_geom_angle_atom_site_label_3
_geom_angle
_geom_angle_publ_flag
C(18) O(2) C(19) 115.51(10) yes
C(20) O(4) C(21) 115.07(10) yes
C(2) C(1) C(3) 59.51(8) yes
C(1) C(2) C(3) 59.87(8) yes
C(1) C(3) C(2) 60.62(9) yes
C(1) C(3) C(4) 119.56(8) yes
C(1) C(3) C(7) 121.18(10) yes
C(2) C(3) C(4) 120.53(11) yes
C(2) C(3) C(7) 123.50(8) yes
C(4) C(3) C(7) 106.20(6) yes
C(3) C(4) C(5) 103.18(10) yes
C(4) C(5) C(6) 100.97(9) yes
C(4) C(5) C(8) 112.55(10) yes
C(4) C(5) C(18) 109.43(7) yes
C(6) C(5) C(8) 113.72(6) yes
C(6) C(5) C(18) 108.96(10) yes
C(8) C(5) C(18) 110.76(9) yes
C(5) C(6) C(7) 106.82(7) yes
C(3) C(7) C(6) 104.64(7) yes
C(3) C(7) C(20) 109.37(12) yes
C(6) C(7) C(20) 111.90(8) yes
C(5) C(8) C(9) 119.02(10) yes
C(5) C(8) C(17) 122.24(10) yes
C(9) C(8) C(17) 118.62(7) yes
C(8) C(9) C(10) 122.42(11) yes
C(9) C(10) C(11) 119.74(12) yes
C(10) C(11) C(12) 120.52(8) yes
C(11) C(12) C(13) 120.62(7) yes
C(11) C(12) C(17) 120.07(9) yes
C(13) C(12) C(17) 119.31(11) yes
C(12) C(13) C(14) 121.16(8) yes
C(13) C(14) C(15) 120.00(9) yes
C(14) C(15) C(16) 120.07(12) yes
C(15) C(16) C(17) 121.84(8) yes
C(8) C(17) C(12) 118.25(11) yes
C(8) C(17) C(16) 124.39(7) yes
C(12) C(17) C(16) 117.36(9) yes
O(1) C(18) O(2) 123.06(11) yes
O(1) C(18) C(5) 125.56(8) yes
O(2) C(18) C(5) 111.37(10) yes
O(3) C(20) O(4) 122.93(12) yes
O(3) C(20) C(7) 125.29(8) yes
O(4) C(20) C(7) 111.71(9) yes
C(2) C(1) H(1) 117.2(9) no
C(2) C(1) H(2) 116.8(9) no
C(3) C(1) H(1) 117.3(5) no
C(3) C(1) H(2) 117.2(5) no
H(1) C(1) H(2) 116.6(10) no
C(1) C(2) H(3) 118.6(8) no
C(1) C(2) H(4) 118.4(10) no
C(3) C(2) H(3) 117.5(5) no
C(3) C(2) H(4) 117.5(7) no
H(3) C(2) H(4) 114.4(12) no
C(3) C(4) H(5) 114.0(4) no
C(3) C(4) H(6) 109.6(4) no
C(5) C(4) H(5) 112.6(7) no
C(5) C(4) H(6) 109.1(6) no
H(5) C(4) H(6) 108.1(9) no
C(5) C(6) H(7) 112.7(6) no
C(5) C(6) H(8) 109.9(5) no
C(7) C(6) H(7) 112.6(4) no
C(7) C(6) H(8) 106.8(6) no
H(7) C(6) H(8) 107.8(10) no
C(3) C(7) H(9) 113.0(5) no
C(6) C(7) H(9) 109.7(6) no
C(20) C(7) H(9) 108.2(6) no
C(8) C(9) H(10) 118.4(6) no
C(10) C(9) H(10) 119.2(6) no
C(9) C(10) H(11) 118.1(4) no
C(11) C(10) H(11) 122.1(4) no
C(10) C(11) H(12) 120.9(8) no
C(12) C(11) H(12) 118.6(8) no
C(12) C(13) H(13) 117.8(8) no
C(14) C(13) H(13) 121.0(8) no
C(13) C(14) H(14) 119.7(7) no
C(15) C(14) H(14) 120.3(7) no
C(14) C(15) H(15) 119.9(4) no
C(16) C(15) H(15) 120.0(4) no
C(15) C(16) H(16) 118.0(8) no
C(17) C(16) H(16) 120.2(8) no
O(2) C(19) H(17) 105.4(10) no
O(2) C(19) H(18) 110.2(8) no
O(2) C(19) H(19) 108.9(10) no
H(17) C(19) H(18) 112.7(10) no
H(17) C(19) H(19) 111.0(8) no
H(18) C(19) H(19) 108.6(14) no
O(4) C(21) H(20) 111.5(10) no
O(4) C(21) H(21) 111.6(7) no
O(4) C(21) H(22) 101.6(11) no
H(20) C(21) H(21) 107.3(12) no
H(20) C(21) H(22) 113.4(9) no
H(21) C(21) H(22) 111.5(13) no

loop_
_geom_bond_atom_site_label_1
_geom_bond_atom_site_label_2
_geom_bond_distance
_geom_bond_publ_flag
O(1) C(18) 1.2049(17) yes
O(2) C(18) 1.3365(10) yes
O(2) C(19) 1.4489(19) yes
O(3) C(20) 1.2041(15) yes
O(4) C(20) 1.3368(9) yes
O(4) C(21) 1.456(2) yes
C(1) C(2) 1.512(2) yes
C(1) C(3) 1.5003(14) yes
C(2) C(3) 1.4948(17) yes
C(3) C(4) 1.5045(11) yes
C(3) C(7) 1.5371(14) yes
C(4) C(5) 1.5472(19) yes
C(5) C(6) 1.5500(12) yes
C(5) C(8) 1.5323(10) yes
C(5) C(18) 1.5360(19) yes
C(6) C(7) 1.5420(12) yes
C(7) C(20) 1.5074(19) yes
C(8) C(9) 1.3765(19) yes
C(8) C(17) 1.4375(15) yes
C(9) C(10) 1.4063(11) yes
C(10) C(11) 1.3549(16) yes
C(11) C(12) 1.4190(19) yes
C(12) C(13) 1.4181(15) yes
C(12) C(17) 1.4224(11) yes
C(13) C(14) 1.3624(19) yes
C(14) C(15) 1.4049(11) yes
C(15) C(16) 1.3675(15) yes
C(16) C(17) 1.4207(19) yes
C(1) H(1) 0.997(10) no
C(1) H(2) 0.963(13) no
C(2) H(3) 0.984(14) no
C(2) H(4) 1.004(10) no
C(4) H(5) 1.000(9) no
C(4) H(6) 0.988(14) no
C(6) H(7) 0.979(16) no
C(6) H(8) 1.027(13) no
C(7) H(9) 0.970(13) no
C(9) H(10) 0.962(11) no
C(10) H(11) 0.981(14) no
C(11) H(12) 0.980(8) no
C(13) H(13) 0.961(9) no
C(14) H(14) 0.996(11) no
C(15) H(15) 0.978(14) no
C(16) H(16) 0.957(9) no
C(19) H(17) 0.981(12) no
C(19) H(18) 0.962(18) no
C(19) H(19) 0.986(10) no

loop_
_geom_contact_atom_site_label_1
_geom_contact_atom_site_label_2
_geom_contact_distance
_geom_contact_site_symmetry_2
O(1) C(11) 3.4958(9) 45408
O(1) C(13) 3.4528(15) 45408
O(1) C(21) 3.527(2) 55504
O(2) C(6) 3.4361(10) 65506
O(3) C(15) 3.3031(17) 55404
O(4) C(11) 3.5888(17) 64506
O(4) C(12) 3.5024(13) 64506
C(1) C(2) 3.5753(13) 65402
C(2) C(1) 3.5753(13) 65402
C(2) C(2) 3.5239(12) 65402
C(6) O(2) 3.4361(10) 64506
C(11) O(1) 3.4958(9) 55508
C(11) O(4) 3.5888(17) 65506
C(12) O(4) 3.5024(13) 65506
C(13) O(1) 3.4528(15) 55508
C(13) C(21) 3.466(2) 65506
C(15) O(3) 3.3031(17) 55504
C(21) O(1) 3.527(2) 55404
C(21) C(13) 3.466(2) 64506
O(1) H(12) 2.675(8) 45408
O(1) H(13) 2.608(14) 45408
O(1) H(14) 3.353(16) 65607
O(1) H(20) 3.280(18) 55504
O(1) H(21) 3.386(12) 55504
O(1) H(22) 3.387(18) 55504
O(2) H(7) 3.393(11) 65506
O(2) H(8) 2.582(9) 65506
O(3) H(3) 3.334(12) 65507
O(3) H(5) 3.291(15) 65507
O(3) H(6) 3.142(13) 65507
O(3) H(10) 3.448(14) 65507
O(3) H(15) 2.337(13) 55404
O(3) H(18) 3.029(9) 64506
O(3) H(20) 2.685(11) .
O(3) H(21) 2.554(12) .
O(3) H(22) 3.555(10) .
O(4) H(11) 3.460(15) 45408
O(4) H(20) 2.069(14) .
O(4) H(21) 2.047(19) .
O(4) H(22) 1.909(14) .
O(4) H(22) 3.062(12) 65402
C(1) H(3) 3.587(8) 65402
C(1) H(4) 3.171(9) 65402
C(1) H(14) 3.530(11) 65506
C(1) H(19) 3.474(15) 66503
C(2) H(2) 3.191(11) 65402
C(2) H(4) 3.106(9) 65402
C(2) H(6) 3.600(14) 65507
C(2) H(18) 3.522(17) 56404
C(4) H(15) 3.586(11) 65506
C(6) H(17) 3.442(11) 64506
C(7) H(11) 3.589(10) 45408
C(7) H(12) 3.325(16) 45408
C(8) H(17) 3.084(12) 64506
C(9) H(7) 3.012(10) 65506
C(9) H(17) 3.440(11) 64506
C(9) H(21) 2.960(16) 65507
C(10) H(2) 3.050(14) 55508
C(10) H(7) 3.359(10) 65506
C(10) H(9) 3.273(11) 65506
C(10) H(9) 3.181(11) 55508
C(10) H(11) 3.553(8) 76603
C(10) H(12) 3.510(8) 76603
C(10) H(17) 3.598(11) 64506
C(10) H(21) 3.202(13) 65507
C(11) H(2) 3.036(17) 55508
C(11) H(9) 3.590(9) 65506
C(11) H(9) 3.105(14) 55508
C(11) H(11) 3.328(9) 76603
C(11) H(17) 3.358(11) 64506
C(12) H(17) 2.981(14) 64506
C(12) H(20) 3.06(2) 65506
C(13) H(1) 3.425(10) 64506
C(13) H(13) 3.369(14) 75602
C(13) H(14) 3.095(9) 75602
C(13) H(19) 3.210(15) 55508
C(13) H(20) 2.930(17) 65506
C(13) H(22) 3.383(11) 55605
C(13) H(22) 3.300(17) 65506
C(14) H(1) 2.927(11) 64506
C(14) H(5) 3.513(8) 64506
C(14) H(13) 3.046(10) 75602
C(14) H(14) 3.131(7) 75602
C(14) H(18) 3.219(19) 65607
C(14) H(20) 2.875(13) 65506
C(14) H(22) 3.546(13) 65506
C(15) H(1) 3.397(11) 64506
C(15) H(5) 2.893(9) 64506
C(15) H(18) 3.365(17) 65607
C(15) H(20) 3.502(15) 55504
C(15) H(20) 2.900(12) 65506
C(15) H(21) 3.561(11) 55504
C(16) H(5) 3.288(9) 64506
C(16) H(17) 3.556(17) 64506
C(16) H(20) 3.436(19) 55504
C(16) H(20) 3.046(14) 65506
C(16) H(21) 3.395(13) 55504
C(17) H(17) 2.890(15) 64506
C(17) H(20) 3.178(18) 65506
C(18) H(12) 3.497(9) 45408
C(19) H(1) 3.448(11) 66503
C(19) H(2) 3.468(12) 66503
C(19) H(3) 3.243(15) 56504
C(19) H(8) 2.827(11) 65506
C(19) H(13) 3.484(12) 45408
C(19) H(14) 3.260(16) 65607
C(20) H(15) 3.415(13) 55404
C(20) H(20) 2.674(14) .
C(20) H(21) 2.601(16) .
C(20) H(22) 3.100(12) .
C(21) H(10) 3.171(14) 65507
C(21) H(11) 3.237(12) 65507
C(21) H(13) 3.532(8) 44405
C(21) H(15) 3.379(9) 55404
C(21) H(16) 3.168(14) 55404
C(21) H(20) 1.030(11) .
C(21) H(21) 1.000(18) .
C(21) H(22) 0.976(10) .
C(21) H(22) 3.174(16) 65402
H(1) C(13) 3.425(10) 65506
H(1) C(14) 2.927(11) 65506
H(1) C(15) 3.397(11) 65506
H(1) C(19) 3.448(11) 66503
H(1) H(14) 2.825(18) 65506
H(1) H(17) 3.431(19) 66503
H(1) H(18) 3.580(15) 66503
H(1) H(19) 2.86(2) 66503
H(2) C(2) 3.191(11) 65402
H(2) C(10) 3.050(14) 45408
H(2) C(11) 3.036(17) 45408
H(2) C(19) 3.468(12) 66503
H(2) H(3) 3.139(13) 65402
H(2) H(4) 2.670(16) 65402
H(2) H(11) 3.042(16) 45408
H(2) H(12) 3.00(2) 45408
H(2) H(17) 3.02(2) 66503
H(2) H(19) 3.302(18) 66503
H(3) O(3) 3.334(12) 65507
H(3) C(1) 3.587(8) 65402
H(3) C(19) 3.243(15) 56404
H(3) H(2) 3.139(13) 65402
H(3) H(6) 3.229(18) 65507
H(3) H(14) 3.074(14) 65506
H(3) H(15) 3.277(12) 65506
H(3) H(17) 3.14(2) 56404
H(3) H(18) 2.59(2) 56404
H(4) C(1) 3.171(9) 65402
H(4) C(2) 3.106(9) 65402
H(4) H(2) 2.670(16) 65402
H(4) H(4) 2.551(15) 65402
H(4) H(10) 3.45(2) 65507
H(4) H(11) 3.41(2) 65507
H(4) H(21) 3.426(17) .
H(5) O(3) 3.291(15) 65507
H(5) C(14) 3.513(8) 65506
H(5) C(15) 2.893(9) 65506
H(5) C(16) 3.288(9) 65506
H(5) H(15) 2.725(16) 65506
H(5) H(16) 3.406(12) 65506
H(5) H(21) 3.443(17) 65507
H(6) O(3) 3.142(13) 65507
H(6) C(2) 3.600(14) 65507
H(6) H(3) 3.229(18) 65507
H(6) H(6) 3.19(2) 65507
H(7) O(2) 3.393(11) 64506
H(7) C(9) 3.012(10) 64506
H(7) C(10) 3.359(10) 64506
H(7) H(10) 2.788(16) 64506
H(7) H(11) 3.364(16) 64506
H(7) H(12) 3.318(15) 45408
H(7) H(21) 3.04(2) 55504
H(8) O(2) 2.582(9) 64506
H(8) C(19) 2.827(10) 64506
H(8) H(17) 2.555(14) 64506
H(8) H(18) 2.86(2) 64506
H(9) C(10) 3.273(11) 64506
H(9) C(10) 3.181(11) 45408
H(9) C(11) 3.590(9) 64506
H(9) C(11) 3.105(14) 45408
H(9) H(11) 3.282(19) 64506
H(9) H(11) 2.682(14) 45408
H(9) H(12) 2.50(2) 45408
H(10) O(3) 3.448(14) 65507
H(10) C(21) 3.171(14) 65507
H(10) H(4) 3.45(2) 65507
H(10) H(7) 2.788(16) 65506
H(10) H(16) 3.395(12) 65506
H(10) H(21) 2.21(2) 65507
H(11) O(4) 3.460(15) 55508
H(11) C(7) 3.589(10) 55508
H(11) C(10) 3.553(8) 76603
H(11) C(11) 3.328(8) 76603
H(11) C(21) 3.237(12) 65507
H(11) H(2) 3.042(16) 55508
H(11) H(4) 3.41(2) 65507
H(11) H(7) 3.364(16) 65506
H(11) H(9) 3.282(19) 65506
H(11) H(9) 2.682(14) 55508
H(11) H(11) 3.274(14) 76603
H(11) H(12) 2.820(12) 76603
H(11) H(21) 2.693(15) 65507
H(11) H(22) 2.99(2) 65507
H(12) O(1) 2.675(8) 55508
H(12) C(7) 3.325(16) 55508
H(12) C(10) 3.510(8) 76603
H(12) C(18) 3.497(9) 55508
H(12) H(2) 3.00(2) 55508
H(12) H(7) 3.318(15) 55508
H(12) H(9) 2.50(2) 55508
H(12) H(11) 2.820(12) 76603
H(12) H(22) 3.10(2) 55605
H(13) O(1) 2.608(14) 55508
H(13) C(13) 3.369(14) 75602
H(13) C(14) 3.046(10) 75602
H(13) C(19) 3.484(12) 55508
H(13) C(21) 3.532(8) 55605
H(13) H(13) 3.12(2) 75602
H(13) H(14) 2.473(14) 75602
H(13) H(18) 3.348(16) 55508
H(13) H(19) 2.80(2) 55508
H(13) H(20) 3.519(13) 55605
H(13) H(20) 3.45(2) 65506
H(13) H(22) 2.806(15) 55605
H(13) H(22) 3.34(2) 65506
H(14) O(1) 3.353(16) 65607
H(14) C(1) 3.530(11) 64506
H(14) C(13) 3.095(9) 75602
H(14) C(14) 3.131(7) 75602
H(14) C(19) 3.260(16) 65607
H(14) H(1) 2.825(18) 64506
H(14) H(3) 3.074(14) 64506
H(14) H(13) 2.473(14) 75602
H(14) H(14) 2.509(12) 75602
H(14) H(18) 2.51(2) 65607
H(14) H(19) 3.17(2) 65607
H(14) H(20) 3.407(15) 65506
H(15) O(3) 2.337(13) 55504
H(15) C(4) 3.586(11) 64506
H(15) C(20) 3.415(13) 55504
H(15) C(21) 3.379(9) 55504
H(15) H(3) 3.277(12) 64506
H(15) H(5) 2.725(16) 64506
H(15) H(18) 2.815(18) 65607
H(15) H(20) 2.930(17) 55504
H(15) H(20) 3.416(15) 65506
H(15) H(21) 3.010(12) 55504
H(16) C(21) 3.168(14) 55504
H(16) H(5) 3.406(12) 64506
H(16) H(10) 3.395(12) 64506
H(16) H(20) 2.77(2) 55504
H(16) H(20) 3.589(15) 65506
H(16) H(21) 2.658(19) 55504
H(17) C(6) 3.442(11) 65506
H(17) C(8) 3.084(12) 65506
H(17) C(9) 3.440(11) 65506
H(17) C(10) 3.598(11) 65506
H(17) C(11) 3.358(11) 65506
H(17) C(12) 2.981(14) 65506
H(17) C(16) 3.556(17) 65506
H(17) C(17) 2.890(15) 65506
H(17) H(1) 3.431(19) 66503
H(17) H(2) 3.02(2) 66503
H(17) H(3) 3.14(2) 56504
H(17) H(8) 2.555(14) 65506
H(18) O(3) 3.029(9) 65506
H(18) C(2) 3.522(17) 56504
H(18) C(14) 3.219(19) 65607
H(18) C(15) 3.365(17) 65607
H(18) H(1) 3.580(15) 66503
H(18) H(3) 2.59(2) 56504
H(18) H(8) 2.86(2) 65506
H(18) H(13) 3.348(16) 45408
H(18) H(14) 2.51(2) 65607
H(18) H(15) 2.815(18) 65607
H(19) C(1) 3.474(15) 66503
H(19) C(13) 3.210(15) 45408
H(19) H(1) 2.86(2) 66503
H(19) H(2) 3.302(18) 66503
H(19) H(13) 2.80(2) 45408
H(19) H(14) 3.17(2) 65607
H(19) H(19) 3.073(15) 66503
H(20) O(1) 3.280(18) 55404
H(20) O(3) 2.685(11) .
H(20) O(4) 2.069(14) .
H(20) C(12) 3.06(2) 64506
H(20) C(13) 2.930(17) 64506
H(20) C(14) 2.875(13) 64506
H(20) C(15) 3.502(15) 55404
H(20) C(15) 2.900(12) 64506
H(20) C(16) 3.436(19) 55404
H(20) C(16) 3.046(14) 64506
H(20) C(17) 3.178(18) 64506
H(20) C(20) 2.674(14) .
H(20) C(21) 1.030(11) .
H(20) H(13) 3.519(13) 44405
H(20) H(13) 3.45(2) 64506
H(20) H(14) 3.407(15) 64506
H(20) H(15) 2.930(17) 55404
H(20) H(15) 3.416(15) 64506
H(20) H(16) 2.77(2) 55404
H(20) H(16) 3.589(15) 64506
H(20) H(21) 1.63(2) .
H(20) H(22) 1.677(14) .
H(21) O(1) 3.386(12) 55404
H(21) O(3) 2.554(12) .
H(21) O(4) 2.047(19) .
H(21) C(9) 2.960(16) 65507
H(21) C(10) 3.202(13) 65507
H(21) C(15) 3.561(11) 55404
H(21) C(16) 3.395(13) 55404
H(21) C(20) 2.601(16) .
H(21) C(21) 1.000(18) .
H(21) H(4) 3.426(17) .
H(21) H(5) 3.443(17) 65507
H(21) H(7) 3.04(2) 55404
H(21) H(10) 2.21(2) 65507
H(21) H(11) 2.693(15) 65507
H(21) H(15) 3.010(12) 55404
H(21) H(16) 2.658(19) 55404
H(21) H(20) 1.63(2) .
H(21) H(22) 1.63(2) .
H(22) O(1) 3.387(18) 55404
H(22) O(3) 3.555(10) .
H(22) O(4) 1.909(14) .
H(22) O(4) 3.062(12) 65402
H(22) C(13) 3.383(11) 44405
H(22) C(13) 3.300(17) 64506
H(22) C(14) 3.546(13) 64506
H(22) C(20) 3.100(12) .
H(22) C(21) 0.976(10) .
H(22) C(21) 3.174(16) 65402
H(22) H(11) 2.99(2) 65507
H(22) H(12) 3.10(2) 44405
H(22) H(13) 2.806(15) 44405
H(22) H(13) 3.34(2) 64506
H(22) H(20) 1.677(14) .
H(22) H(21) 1.63(2) .
H(22) H(22) 2.41(2) 65402

loop_
_geom_torsion_atom_site_label_1
_geom_torsion_atom_site_label_2
_geom_torsion_atom_site_label_3
_geom_torsion_atom_site_label_4
_geom_torsion
C(19) O(2) C(18) O(1) -0.76(12)
C(19) O(2) C(18) C(5) 178.64(7)
C(21) O(4) C(20) O(3) 1.32(17)
C(21) O(4) C(20) C(7) 178.27(10)
C(2) C(1) C(3) C(4) 110.54(14)
C(2) C(1) C(3) C(7) -113.56(12)
C(1) C(2) C(3) C(4) -108.98(11)
C(1) C(2) C(3) C(7) 109.87(13)
C(1) C(3) C(4) C(5) 103.84(13)
C(1) C(3) C(7) C(6) -123.39(12)
C(1) C(3) C(7) C(20) 116.58(12)
C(2) C(3) C(4) C(5) 175.17(10)
C(2) C(3) C(7) C(6) 163.29(13)
C(2) C(3) C(7) C(20) 43.26(14)
C(4) C(3) C(7) C(6) 17.54(15)
C(4) C(3) C(7) C(20) -102.49(10)
C(7) C(3) C(4) C(5) -37.84(13)
C(3) C(4) C(5) C(6) 42.28(10)
C(3) C(4) C(5) C(8) 163.89(8)
C(3) C(4) C(5) C(18) -72.51(9)
C(4) C(5) C(6) C(7) -31.68(13)
C(4) C(5) C(8) C(9) 11.46(14)
C(4) C(5) C(8) C(17) -164.49(10)
C(4) C(5) C(18) O(1) 128.30(9)
C(4) C(5) C(18) O(2) -51.08(8)
C(6) C(5) C(8) C(9) 125.51(13)
C(6) C(5) C(8) C(17) -50.44(18)
C(8) C(5) C(6) C(7) -152.47(13)
C(6) C(5) C(18) O(1) 18.76(12)
C(6) C(5) C(18) O(2) -160.62(7)
C(18) C(5) C(6) C(7) 83.46(13)
C(8) C(5) C(18) O(1) -107.05(9)
C(8) C(5) C(18) O(2) 73.57(10)
C(18) C(5) C(8) C(9) -111.40(13)
C(18) C(5) C(8) C(17) 72.66(12)
C(5) C(6) C(7) C(3) 9.46(15)
C(5) C(6) C(7) C(20) 127.78(11)
C(3) C(7) C(20) O(3) 81.23(12)
C(3) C(7) C(20) O(4) -95.63(10)
C(6) C(7) C(20) O(3) -34.24(17)
C(6) C(7) C(20) O(4) 148.90(10)
C(5) C(8) C(9) C(10) -173.10(11)
C(5) C(8) C(17) C(12) 169.21(10)
C(5) C(8) C(17) C(16) -10.56(18)
C(9) C(8) C(17) C(12) -6.76(16)
C(9) C(8) C(17) C(16) 173.48(11)
C(17) C(8) C(9) C(10) 2.99(19)
C(8) C(9) C(10) C(11) 2.2(2)
C(9) C(10) C(11) C(12) -3.45(19)
C(10) C(11) C(12) C(13) 179.41(12)
C(10) C(11) C(12) C(17) -0.51(18)
C(11) C(12) C(13) C(14) 177.26(11)
C(11) C(12) C(17) C(8) 5.62(16)
C(11) C(12) C(17) C(16) -174.60(11)
C(13) C(12) C(17) C(8) -174.31(10)
C(13) C(12) C(17) C(16) 5.47(16)
C(17) C(12) C(13) C(14) -2.81(18)
C(12) C(13) C(14) C(15) -1.81(18)
C(13) C(14) C(15) C(16) 3.61(18)
C(14) C(15) C(16) C(17) -0.73(18)
C(15) C(16) C(17) C(8) 175.98(11)
C(15) C(16) C(17) C(12) -3.79(17)
